data_4100567
_journal_name_full 'Journal of the American Chemical Society'
_journal_year 2005
_chemical_formula_moiety 'C48 H33 Fe N6, C28 H36 K N2 O6, C3 H2.50 Cl0.50'
_chemical_formula_sum 'C69 H71.5 Cl0.5 Fe K N8 O6'
_chemical_formula_weight 1221.52
_chemical_name_common '[Fe(TPP)(2-MeIm)]K(222)'
_space_group_IT_number 14
_symmetry_cell_setting monoclinic
_symmetry_space_group_name_Hall '-P 2yn'
_symmetry_space_group_name_H-M 'P 1 21/n 1'
_cell_angle_alpha 90.00
_cell_angle_beta 95.74(3)
_cell_angle_gamma 90.00
_cell_formula_units_Z 4
_cell_length_a 12.431(3)
_cell_length_b 21.078(4)
_cell_length_c 23.879(5)
_cell_measurement_temperature 100(2)
_cell_volume 6225(2)
_diffrn_ambient_temperature 100(2)
_exptl_crystal_density_diffrn 1.303
_cod_depositor_comments
;
The following automatic conversions were performed:
'_symmetry_cell_setting' value 'Monoclinic' changed to 'monoclinic'
according to '/home/saulius/struct/CIF-dictionaries/cif_core.dic'
dictionary named 'cif_core.dic' version 2.4.1 from 2010-06-29.

Automatic conversion script
Id: cif_fix_enum 1527 2010-12-29 10:47:43Z saulius 
;
_cod_original_sg_symbol_H-M 'P 21/n'
_cod_original_formula_sum 'C69 H71.50 Cl0.50 Fe K N8 O6'
_cod_database_code 4100567

loop_
_symmetry_equiv_pos_as_xyz
'x, y, z'
'-x+1/2, y+1/2, -z+1/2'
'-x, -y, -z'
'x-1/2, -y-1/2, z-1/2'

loop_
_atom_site_label
_atom_site_type_symbol
_atom_site_fract_x
_atom_site_fract_y
_atom_site_fract_z
_atom_site_U_iso_or_equiv
_atom_site_adp_type
_atom_site_occupancy
_atom_site_symmetry_multiplicity
_atom_site_calc_flag
_atom_site_refinement_flags
_atom_site_disorder_assembly
_atom_site_disorder_group
Fe(1 Fe 0.112559(18) 0.321958(11) 0.722856(9) 0.01802(6) Uani 1 1 d . . .
N(1) N 0.08668(10) 0.27417(6) 0.79844(6) 0.0180(2) Uani 1 1 d . A .
N(2) N 0.26660(11) 0.34518(6) 0.76574(5) 0.0180(2) Uani 1 1 d . A .
N(3) N 0.12769(11) 0.40568(7) 0.67627(6) 0.0207(3) Uani 1 1 d . A .
N(4) N -0.05581(11) 0.33915(6) 0.71280(6) 0.0190(2) Uani 1 1 d . A .
C(a1 C -0.01014(13) 0.24782(7) 0.80980(6) 0.0183(3) Uani 1 1 d . . .
C(a2 C 0.16431(12) 0.24977(7) 0.83732(6) 0.0179(3) Uani 1 1 d . . .
C(a3 C 0.32048(12) 0.31282(7) 0.80991(6) 0.0182(3) Uani 1 1 d . . .
C(a4 C 0.34222(13) 0.38426(8) 0.74524(7) 0.0195(3) Uani 1 1 d . . .
C(a5 C 0.22242(13) 0.43598(8) 0.66785(7) 0.0213(3) Uani 1 1 d . . .
C(a6 C 0.04903(13) 0.43081(8) 0.63814(7) 0.0223(3) Uani 1 1 d . . .
C(a7 C -0.11068(13) 0.37853(8) 0.67419(7) 0.0202(3) Uani 1 1 d . . .
C(a8 C -0.13268(13) 0.30906(7) 0.74041(7) 0.0188(3) Uani 1 1 d . . .
C(b1 C 0.00819(13) 0.20323(8) 0.85553(7) 0.0202(3) Uani 1 1 d . A .
H(b1 H -0.0448 0.1776 0.8706 0.024 Uiso 1 1 calc R . .
C(b2 C 0.11569(13) 0.20490(8) 0.87304(7) 0.0203(3) Uani 1 1 d . A .
H(b2 H 0.1519 0.1811 0.9030 0.024 Uiso 1 1 calc R . .
C(b3 C 0.43362(13) 0.33088(8) 0.81646(7) 0.0215(3) Uani 1 1 d . A .
H(b3 H 0.4880 0.3148 0.8436 0.026 Uiso 1 1 calc R . .
C(b4 C 0.44685(13) 0.37501(8) 0.77653(7) 0.0221(3) Uani 1 1 d . A .
H(b4 H 0.5123 0.3959 0.7703 0.027 Uiso 1 1 calc R . .
C(b5 C 0.20378(14) 0.48039(9) 0.62208(7) 0.0260(3) Uani 1 1 d . A .
H(b5 H 0.2559 0.5075 0.6081 0.031 Uiso 1 1 calc R . .
C(b6 C 0.09725(15) 0.47612(9) 0.60274(8) 0.0270(3) Uani 1 1 d . A .
H(b6 H 0.0614 0.4987 0.5718 0.032 Uiso 1 1 calc R . .
C(b7 C -0.22585(13) 0.37496(8) 0.67895(7) 0.0212(3) Uani 1 1 d . A .
H(b7 H -0.2812 0.3981 0.6575 0.025 Uiso 1 1 calc R . .
C(b8 C -0.23895(13) 0.33204(8) 0.72010(7) 0.0211(3) Uani 1 1 d . A .
H(b8 H -0.3055 0.3195 0.7331 0.025 Uiso 1 1 calc R . .
C(m1 C 0.27412(12) 0.26813(7) 0.84397(6) 0.0181(3) Uani 1 1 d . A .
C(m2 C 0.32240(13) 0.42666(8) 0.70006(7) 0.0206(3) Uani 1 1 d . A .
C(m3 C -0.06257(13) 0.41846(8) 0.63664(7) 0.0211(3) Uani 1 1 d . A .
C(m4 C -0.11219(12) 0.26360(7) 0.78305(6) 0.0184(3) Uani 1 1 d . A .
C11 C 0.34393(13) 0.24130(8) 0.89285(7) 0.0199(3) Uani 1 1 d . . .
C12 C 0.38643(14) 0.28129(9) 0.93620(7) 0.0245(3) Uani 1 1 d . A .
H12 H 0.3716 0.3255 0.9339 0.029 Uiso 1 1 calc R . .
C13 C 0.45018(15) 0.25753(10) 0.98281(8) 0.0299(4) Uani 1 1 d . . .
H13 H 0.4789 0.2854 1.0118 0.036 Uiso 1 1 calc R A .
C14 C 0.47156(15) 0.19318(10) 0.98670(8) 0.0317(4) Uani 1 1 d . A .
H14 H 0.5148 0.1767 1.0184 0.038 Uiso 1 1 calc R . .
C15 C 0.42965(15) 0.15286(9) 0.94418(8) 0.0300(4) Uani 1 1 d . . .
H15 H 0.4441 0.1087 0.9470 0.036 Uiso 1 1 calc R A .
C16 C 0.36644(14) 0.17661(8) 0.89734(7) 0.0235(3) Uani 1 1 d . A .
H16 H 0.3386 0.1485 0.8683 0.028 Uiso 1 1 calc R . .
C21 C 0.41582(13) 0.46697(8) 0.68637(7) 0.0220(3) Uani 1 1 d . . .
C22 C 0.45212(14) 0.51666(9) 0.72157(8) 0.0262(3) Uani 1 1 d . A .
H22 H 0.4171 0.5252 0.7543 0.031 Uiso 1 1 calc R . .
C23 C 0.53921(15) 0.55411(9) 0.70951(9) 0.0304(4) Uani 1 1 d . . .
H23 H 0.5628 0.5881 0.7338 0.037 Uiso 1 1 calc R A .
C24 C 0.59139(15) 0.54186(9) 0.66222(9) 0.0317(4) Uani 1 1 d . A .
H24 H 0.6514 0.5670 0.6541 0.038 Uiso 1 1 calc R . .
C25 C 0.55547(16) 0.49273(9) 0.62675(9) 0.0326(4) Uani 1 1 d . . .
H25 H 0.5909 0.4843 0.5941 0.039 Uiso 1 1 calc R A .
C26 C 0.46782(15) 0.45550(9) 0.63843(8) 0.0270(3) Uani 1 1 d . A .
H26 H 0.4435 0.4222 0.6136 0.032 Uiso 1 1 calc R . .
C31 C -0.13749(13) 0.45234(8) 0.59358(7) 0.0220(3) Uani 1 1 d . . .
C32 C -0.20036(15) 0.41890(9) 0.55187(7) 0.0257(3) Uani 1 1 d . A .
H32 H -0.1964 0.3739 0.5510 0.031 Uiso 1 1 calc R . .
C33 C -0.26869(16) 0.45061(10) 0.51154(8) 0.0319(4) Uani 1 1 d . . .
H33 H -0.3108 0.4272 0.4833 0.038 Uiso 1 1 calc R A .
C34 C -0.27581(16) 0.51593(10) 0.51226(8) 0.0333(4) Uani 1 1 d . A .
H34 H -0.3224 0.5374 0.4845 0.040 Uiso 1 1 calc R . .
C35 C -0.21473(16) 0.54991(10) 0.55351(9) 0.0318(4) Uani 1 1 d . . .
H35 H -0.2195 0.5949 0.5543 0.038 Uiso 1 1 calc R A .
C36 C -0.14601(15) 0.51822(9) 0.59404(8) 0.0275(3) Uani 1 1 d . A .
H36 H -0.1045 0.5419 0.6223 0.033 Uiso 1 1 calc R . .
C41 C -0.20885(13) 0.22855(8) 0.79993(7) 0.0203(3) Uani 1 1 d . . .
C42 C -0.25806(13) 0.18279(8) 0.76387(8) 0.0234(3) Uani 1 1 d . A .
H42 H -0.2294 0.1737 0.7293 0.028 Uiso 1 1 calc R . .
C43 C -0.34924(14) 0.15024(9) 0.77817(9) 0.0303(4) Uani 1 1 d . . .
H43 H -0.3820 0.1188 0.7535 0.036 Uiso 1 1 calc R A .
C44 C -0.39167(15) 0.16363(9) 0.82796(10) 0.0341(4) Uani 1 1 d . A .
H44 H -0.4541 0.1417 0.8375 0.041 Uiso 1 1 calc R . .
C45 C -0.34368(16) 0.20878(11) 0.86403(9) 0.0351(4) Uani 1 1 d . . .
H45 H -0.3733 0.2180 0.8983 0.042 Uiso 1 1 calc R A .
C46 C -0.25162(15) 0.24096(9) 0.85036(8) 0.0289(4) Uani 1 1 d . A .
H46 H -0.2181 0.2715 0.8757 0.035 Uiso 1 1 calc R . .
N(5a N 0.1381(4) 0.2644(2) 0.6590(2) 0.0237(8) Uani 0.524(5) 1 d P A 1
C(1a C 0.1008(3) 0.20437(17) 0.64767(16) 0.0251(8) Uani 0.524(5) 1 d PD A 1
N(6a N 0.1387(12) 0.1805(7) 0.5994(5) 0.0292(16) Uani 0.524(5) 1 d PD A 1
C(2a C 0.1805(3) 0.22973(19) 0.57571(15) 0.0321(9) Uani 0.524(5) 1 d PD A 1
H(2a H 0.2022 0.2303 0.5387 0.039 Uiso 0.524(5) 1 calc PR A 1
C(3a C 0.1885(3) 0.27987(19) 0.61181(18) 0.0275(8) Uani 0.524(5) 1 d P A 1
H(3a H 0.2230 0.3191 0.6056 0.033 Uiso 0.524(5) 1 calc PR A 1
C(4a C 0.0439(4) 0.1688(2) 0.6883(2) 0.0293(9) Uani 0.524(5) 1 d P A 1
H(4a H 0.0860 0.1701 0.7253 0.044 Uiso 0.524(5) 1 calc PR A 1
H(4b H 0.0350 0.1246 0.6759 0.044 Uiso 0.524(5) 1 calc PR A 1
H(4c H -0.0273 0.1878 0.6910 0.044 Uiso 0.524(5) 1 calc PR A 1
N(5b N 0.1200(4) 0.2436(2) 0.6681(2) 0.0234(9) Uani 0.476(5) 1 d P A 2
C(1b C 0.1569(3) 0.2359(2) 0.61737(15) 0.0264(9) Uani 0.476(5) 1 d PD A 2
N(6b N 0.1203(14) 0.1799(8) 0.5930(6) 0.0292(16) Uani 0.476(5) 1 d PD A 2
C(2b C 0.0820(3) 0.1475(2) 0.63401(19) 0.0351(11) Uani 0.476(5) 1 d PD A 2
H(2b H 0.0639 0.1037 0.6327 0.042 Uiso 0.476(5) 1 calc PR A 2
C(3b C 0.0726(4) 0.1869(3) 0.6783(2) 0.0294(11) Uani 0.476(5) 1 d P A 2
H(3b H 0.0385 0.1767 0.7110 0.035 Uiso 0.476(5) 1 calc PR A 2
C(4b C 0.2178(4) 0.2855(2) 0.5900(2) 0.0328(10) Uani 0.476(5) 1 d P A 2
H(4d H 0.1745 0.3243 0.5859 0.049 Uiso 0.476(5) 1 calc PR A 2
H(4e H 0.2335 0.2707 0.5527 0.049 Uiso 0.476(5) 1 calc PR A 2
H(4f H 0.2858 0.2942 0.6131 0.049 Uiso 0.476(5) 1 calc PR A 2
K(1) K 0.01066(3) 0.400969(16) 0.111901(14) 0.02105(7) Uani 1 1 d . . .
N1c N -0.07404(13) 0.52098(8) 0.15468(6) 0.0300(3) Uani 1 1 d . . .
N2c N 0.10513(14) 0.28287(7) 0.06480(7) 0.0314(3) Uani 1 1 d . . .
O1c O 0.15820(10) 0.50173(6) 0.14661(6) 0.0280(3) Uani 1 1 d . . .
O2c O 0.24175(10) 0.38145(6) 0.12392(6) 0.0286(3) Uani 1 1 d . . .
O3c O -0.15109(11) 0.46853(6) 0.04627(5) 0.0280(3) Uani 1 1 d . . .
O4c O -0.04146(11) 0.36935(6) -0.00426(6) 0.0297(3) Uani 1 1 d . . .
O5c O -0.09420(10) 0.39619(7) 0.21124(5) 0.0285(3) Uani 1 1 d . . .
O6c O -0.04488(11) 0.28513(6) 0.15154(6) 0.0287(3) Uani 1 1 d . . .
C1c C 0.00730(18) 0.57133(9) 0.15306(9) 0.0351(4) Uani 1 1 d . . .
H1ca H -0.0167 0.6087 0.1737 0.042 Uiso 1 1 calc R . .
H1cb H 0.0108 0.5842 0.1134 0.042 Uiso 1 1 calc R . .
C2c C 0.11936(18) 0.55306(10) 0.17792(9) 0.0367(4) Uani 1 1 d . . .
H2ca H 0.1686 0.5899 0.1768 0.044 Uiso 1 1 calc R . .
H2cb H 0.1175 0.5403 0.2177 0.044 Uiso 1 1 calc R . .
C3c C 0.26198(16) 0.48125(10) 0.17046(9) 0.0354(4) Uani 1 1 d . . .
H3ca H 0.2555 0.4598 0.2068 0.043 Uiso 1 1 calc R . .
H3cb H 0.3104 0.5183 0.1775 0.043 Uiso 1 1 calc R . .
C4c C 0.30809(15) 0.43670(10) 0.13086(10) 0.0350(4) Uani 1 1 d . . .
H4ca H 0.3117 0.4577 0.0940 0.042 Uiso 1 1 calc R . .
H4cb H 0.3824 0.4246 0.1458 0.042 Uiso 1 1 calc R . .
C5c C 0.28268(16) 0.33856(10) 0.08485(9) 0.0345(4) Uani 1 1 d . . .
H5ca H 0.3604 0.3305 0.0957 0.041 Uiso 1 1 calc R . .
H5cb H 0.2747 0.3573 0.0467 0.041 Uiso 1 1 calc R . .
C6c C 0.22086(18) 0.27735(10) 0.08485(9) 0.0357(4) Uani 1 1 d . . .
H6ca H 0.2546 0.2464 0.0608 0.043 Uiso 1 1 calc R . .
H6cb H 0.2275 0.2602 0.1236 0.043 Uiso 1 1 calc R . .
C7c C -0.17415(17) 0.54077(11) 0.12069(8) 0.0362(4) Uani 1 1 d . . .
H7ca H -0.1890 0.5857 0.1290 0.043 Uiso 1 1 calc R . .
H7cb H -0.2352 0.5152 0.1319 0.043 Uiso 1 1 calc R . .
C8c C -0.16895(17) 0.53357(9) 0.05836(8) 0.0321(4) Uani 1 1 d . . .
H8ca H -0.2376 0.5481 0.0377 0.039 Uiso 1 1 calc R . .
H8cb H -0.1094 0.5597 0.0462 0.039 Uiso 1 1 calc R . .
C9c C -0.16248(16) 0.45698(10) -0.01237(8) 0.0310(4) Uani 1 1 d . . .
H9ca H -0.1067 0.4808 -0.0305 0.037 Uiso 1 1 calc R . .
H9cb H -0.2345 0.4714 -0.0289 0.037 Uiso 1 1 calc R . .
C10c C -0.15021(17) 0.38792(10) -0.02234(9) 0.0358(4) Uani 1 1 d . . .
H10a H -0.2012 0.3638 -0.0012 0.043 Uiso 1 1 calc R . .
H10b H -0.1669 0.3785 -0.0629 0.043 Uiso 1 1 calc R . .
C11c C -0.0207(2) 0.30617(10) -0.02104(10) 0.0414(5) Uani 1 1 d . . .
H11a H -0.0261 0.3036 -0.0626 0.050 Uiso 1 1 calc R . .
H11b H -0.0752 0.2772 -0.0076 0.050 Uiso 1 1 calc R . .
C12c C 0.0912(2) 0.28633(10) 0.00331(9) 0.0390(5) Uani 1 1 d . . .
H12a H 0.1076 0.2442 -0.0121 0.047 Uiso 1 1 calc R . .
H12b H 0.1444 0.3169 -0.0092 0.047 Uiso 1 1 calc R . .
C13c C -0.09869(19) 0.50989(11) 0.21305(8) 0.0376(5) Uani 1 1 d . . .
H13a H -0.1417 0.5461 0.2251 0.045 Uiso 1 1 calc R . .
H13b H -0.0300 0.5088 0.2379 0.045 Uiso 1 1 calc R . .
C14c C -0.15923(17) 0.45005(11) 0.22082(9) 0.0387(5) Uani 1 1 d . . .
H14a H -0.1809 0.4484 0.2596 0.046 Uiso 1 1 calc R . .
H14b H -0.2257 0.4493 0.1943 0.046 Uiso 1 1 calc R . .
C15c C -0.15744(16) 0.33961(11) 0.21081(8) 0.0343(4) Uani 1 1 d . . .
H15a H -0.2150 0.3410 0.1790 0.041 Uiso 1 1 calc R . .
H15b H -0.1923 0.3365 0.2462 0.041 Uiso 1 1 calc R . .
C16c C -0.08735(16) 0.28311(10) 0.20501(8) 0.0325(4) Uani 1 1 d . . .
H16a H -0.0273 0.2830 0.2355 0.039 Uiso 1 1 calc R . .
H16b H -0.1300 0.2438 0.2081 0.039 Uiso 1 1 calc R . .
C17c C 0.0252(2) 0.23334(10) 0.14534(10) 0.0401(5) Uani 1 1 d . . .
H17a H -0.0083 0.1937 0.1575 0.048 Uiso 1 1 calc R . .
H17b H 0.0941 0.2399 0.1692 0.048 Uiso 1 1 calc R . .
C18c C 0.0463(2) 0.22813(10) 0.08486(10) 0.0434(5) Uani 1 1 d . . .
H18a H 0.0886 0.1891 0.0799 0.052 Uiso 1 1 calc R . .
H18b H -0.0237 0.2239 0.0614 0.052 Uiso 1 1 calc R . .
C1s C 0.0078(3) 0.98808(15) 0.52537(12) 0.0342(8) Uani 0.50 1 d PGU . .
C2s C 0.0449(3) 1.04783(14) 0.51189(15) 0.048(3) Uani 0.50 1 d PGU . .
C3s C 0.0282(3) 1.06985(14) 0.45684(17) 0.0480(12) Uani 0.50 1 d PGU . .
C4s C -0.0256(3) 1.03213(19) 0.41526(13) 0.0497(3) Uani 0.50 1 d PGU . .
C5s C -0.0627(3) 0.97238(17) 0.42874(14) 0.0528(12) Uani 0.50 1 d PGU . .
C6s C -0.0460(3) 0.95035(13) 0.48379(15) 0.037(3) Uani 0.50 1 d PGU . .
Cl1s Cl 0.02925(13) 0.95999(7) 0.59326(6) 0.0497(3) Uani 0.50 1 d P . .

loop_
_atom_site_aniso_label
_atom_site_aniso_U_11
_atom_site_aniso_U_22
_atom_site_aniso_U_33
_atom_site_aniso_U_23
_atom_site_aniso_U_13
_atom_site_aniso_U_12
Fe(1 0.01854(10) 0.01989(11) 0.01577(10) -0.00042(8) 0.00235(8) 0.00056(8)
N(1) 0.0176(6) 0.0177(6) 0.0185(6) -0.0010(5) 0.0004(5) -0.0009(5)
N(2) 0.0199(6) 0.0185(6) 0.0158(6) 0.0003(5) 0.0029(5) -0.0002(5)
N(3) 0.0205(6) 0.0233(7) 0.0187(6) 0.0026(5) 0.0037(5) 0.0009(5)
N(4) 0.0202(6) 0.0188(6) 0.0181(6) 0.0001(5) 0.0023(5) -0.0005(5)
C(a1 0.0207(7) 0.0169(7) 0.0174(7) -0.0018(5) 0.0028(5) -0.0017(5)
C(a2 0.0202(7) 0.0174(7) 0.0160(6) -0.0019(5) 0.0022(5) 0.0009(5)
C(a3 0.0189(7) 0.0188(7) 0.0166(7) -0.0015(5) 0.0010(5) 0.0002(5)
C(a4 0.0205(7) 0.0196(7) 0.0187(7) -0.0012(6) 0.0045(6) -0.0007(5)
C(a5 0.0222(7) 0.0234(8) 0.0192(7) 0.0023(6) 0.0057(6) 0.0002(6)
C(a6 0.0229(7) 0.0246(8) 0.0196(7) 0.0034(6) 0.0038(6) 0.0016(6)
C(a7 0.0212(7) 0.0210(7) 0.0184(7) -0.0019(6) 0.0012(6) 0.0001(6)
C(a8 0.0198(7) 0.0179(7) 0.0186(7) -0.0018(5) 0.0014(5) -0.0012(5)
C(b1 0.0228(7) 0.0191(7) 0.0191(7) -0.0003(6) 0.0040(6) -0.0025(6)
C(b2 0.0229(7) 0.0199(7) 0.0182(7) 0.0007(6) 0.0027(6) 0.0001(6)
C(b3 0.0200(7) 0.0236(8) 0.0205(7) -0.0011(6) 0.0005(6) -0.0011(6)
C(b4 0.0204(7) 0.0240(8) 0.0221(7) -0.0013(6) 0.0030(6) -0.0029(6)
C(b5 0.0261(8) 0.0289(9) 0.0242(8) 0.0073(7) 0.0074(6) 0.0006(6)
C(b6 0.0272(8) 0.0308(9) 0.0237(8) 0.0086(7) 0.0054(6) 0.0032(7)
C(b7 0.0196(7) 0.0232(8) 0.0202(7) -0.0016(6) -0.0009(6) 0.0005(6)
C(b8 0.0182(7) 0.0229(8) 0.0219(7) -0.0014(6) 0.0004(6) -0.0017(5)
C(m1 0.0197(7) 0.0182(7) 0.0165(7) -0.0019(5) 0.0021(5) 0.0004(5)
C(m2 0.0211(7) 0.0220(7) 0.0195(7) 0.0003(6) 0.0063(6) -0.0007(6)
C(m3 0.0245(7) 0.0203(7) 0.0183(7) -0.0001(6) 0.0011(6) 0.0021(6)
C(m4 0.0190(7) 0.0182(7) 0.0181(7) -0.0018(5) 0.0027(5) -0.0016(5)
C11 0.0184(7) 0.0236(7) 0.0178(7) 0.0011(6) 0.0021(5) -0.0003(6)
C12 0.0251(8) 0.0273(8) 0.0211(8) -0.0020(6) 0.0015(6) -0.0018(6)
C13 0.0262(8) 0.0424(11) 0.0208(8) -0.0009(7) 0.0004(6) -0.0034(7)
C14 0.0259(8) 0.0456(11) 0.0233(8) 0.0120(8) 0.0000(7) 0.0004(8)
C15 0.0266(8) 0.0304(9) 0.0329(9) 0.0105(7) 0.0034(7) 0.0022(7)
C16 0.0226(7) 0.0235(8) 0.0244(8) 0.0021(6) 0.0031(6) -0.0002(6)
C21 0.0203(7) 0.0228(8) 0.0234(8) 0.0044(6) 0.0053(6) 0.0003(6)
C22 0.0248(8) 0.0280(9) 0.0264(8) 0.0018(7) 0.0059(6) -0.0028(6)
C23 0.0260(8) 0.0268(9) 0.0387(10) 0.0041(7) 0.0041(7) -0.0032(7)
C24 0.0228(8) 0.0287(9) 0.0447(11) 0.0128(8) 0.0098(8) 0.0008(7)
C25 0.0306(9) 0.0320(9) 0.0382(10) 0.0096(8) 0.0185(8) 0.0054(7)
C26 0.0285(8) 0.0266(8) 0.0275(8) 0.0039(7) 0.0102(7) 0.0026(7)
C31 0.0223(7) 0.0253(8) 0.0188(7) 0.0026(6) 0.0029(6) 0.0027(6)
C32 0.0300(9) 0.0287(9) 0.0188(7) -0.0004(6) 0.0034(6) 0.0031(7)
C33 0.0313(9) 0.0466(11) 0.0176(8) -0.0008(7) 0.0009(7) 0.0042(8)
C34 0.0310(9) 0.0471(12) 0.0222(8) 0.0118(8) 0.0053(7) 0.0119(8)
C35 0.0325(9) 0.0294(9) 0.0345(10) 0.0101(8) 0.0081(8) 0.0079(7)
C36 0.0286(9) 0.0260(8) 0.0278(9) 0.0017(7) 0.0030(7) 0.0012(7)
C41 0.0180(7) 0.0214(7) 0.0214(7) 0.0026(6) 0.0011(6) -0.0004(5)
C42 0.0196(7) 0.0215(8) 0.0286(8) 0.0015(6) 0.0000(6) -0.0002(6)
C43 0.0215(8) 0.0231(8) 0.0453(11) 0.0046(8) -0.0017(7) -0.0038(6)
C44 0.0189(8) 0.0316(10) 0.0523(12) 0.0164(9) 0.0060(8) -0.0010(7)
C45 0.0294(9) 0.0428(11) 0.0352(10) 0.0107(9) 0.0133(8) 0.0037(8)
C46 0.0267(8) 0.0343(10) 0.0265(8) 0.0000(7) 0.0068(7) -0.0024(7)
N(5a 0.0252(19) 0.020(2) 0.0250(19) -0.0057(15) -0.0022(13) 0.0003(14)
C(1a 0.0222(15) 0.0237(17) 0.0279(18) -0.0061(15) -0.0055(14) 0.0035(12)
N(6a 0.021(5) 0.0386(10) 0.025(2) -0.0145(15) -0.016(3) 0.001(2)
C(2a 0.0360(19) 0.038(2) 0.0215(16) -0.0094(14) -0.0004(14) 0.0093(15)
C(3a 0.0308(19) 0.029(2) 0.0227(19) -0.0038(15) 0.0037(15) 0.0039(15)
C(4a 0.027(2) 0.028(2) 0.034(2) -0.0067(17) 0.0033(18) -0.0011(16)
N(5b 0.0183(18) 0.023(3) 0.029(2) -0.0105(19) 0.0009(14) -0.0002(16)
C(1b 0.0203(16) 0.038(2) 0.0201(17) -0.0055(15) -0.0028(13) 0.0070(15)
N(6b 0.021(5) 0.0386(10) 0.025(2) -0.0145(15) -0.016(3) 0.001(2)
C(2b 0.0215(18) 0.037(2) 0.047(3) -0.0219(19) 0.0004(16) -0.0038(15)
C(3b 0.021(2) 0.031(3) 0.038(3) -0.008(2) 0.0122(19) -0.0064(17)
C(4b 0.030(2) 0.043(3) 0.025(2) 0.0014(19) 0.0043(17) 0.0095(18)
K(1) 0.02393(16) 0.02026(16) 0.01918(15) 0.00092(12) 0.00330(12) 0.00116(12)
N1c 0.0346(8) 0.0337(8) 0.0217(7) -0.0023(6) 0.0032(6) 0.0121(7)
N2c 0.0429(9) 0.0228(7) 0.0283(8) -0.0019(6) 0.0028(7) 0.0044(6)
O1c 0.0286(6) 0.0253(6) 0.0284(6) -0.0055(5) -0.0052(5) 0.0017(5)
O2c 0.0269(6) 0.0274(6) 0.0318(7) 0.0014(5) 0.0048(5) 0.0025(5)
O3c 0.0321(7) 0.0306(7) 0.0214(6) 0.0037(5) 0.0024(5) 0.0057(5)
O4c 0.0339(7) 0.0277(6) 0.0263(6) -0.0077(5) -0.0035(5) 0.0013(5)
O5c 0.0230(6) 0.0376(7) 0.0254(6) 0.0035(5) 0.0047(5) 0.0012(5)
O6c 0.0290(6) 0.0278(6) 0.0290(6) 0.0088(5) 0.0009(5) -0.0027(5)
C1c 0.0481(12) 0.0248(9) 0.0323(10) -0.0072(7) 0.0028(8) 0.0089(8)
C2c 0.0479(12) 0.0285(10) 0.0324(10) -0.0112(8) -0.0029(9) 0.0006(8)
C3c 0.0313(10) 0.0315(10) 0.0402(11) 0.0011(8) -0.0128(8) -0.0031(8)
C4c 0.0215(8) 0.0336(10) 0.0485(12) 0.0059(9) -0.0032(8) 0.0001(7)
C5c 0.0303(9) 0.0392(11) 0.0348(10) -0.0003(8) 0.0076(8) 0.0104(8)
C6c 0.0440(11) 0.0283(9) 0.0350(10) -0.0008(8) 0.0048(8) 0.0146(8)
C7c 0.0382(10) 0.0407(11) 0.0297(9) -0.0006(8) 0.0040(8) 0.0197(9)
C8c 0.0355(10) 0.0316(9) 0.0288(9) 0.0059(7) 0.0013(7) 0.0103(8)
C9c 0.0333(9) 0.0376(10) 0.0215(8) 0.0034(7) -0.0006(7) 0.0045(8)
C10c 0.0343(10) 0.0398(11) 0.0312(10) -0.0051(8) -0.0067(8) -0.0033(8)
C11c 0.0575(14) 0.0310(10) 0.0334(10) -0.0120(8) -0.0067(9) 0.0036(9)
C12c 0.0570(13) 0.0321(10) 0.0277(9) -0.0095(8) 0.0030(9) 0.0117(9)
C13c 0.0484(12) 0.0424(11) 0.0231(9) -0.0023(8) 0.0093(8) 0.0169(9)
C14c 0.0355(10) 0.0560(13) 0.0263(9) 0.0044(9) 0.0124(8) 0.0162(9)
C15c 0.0260(9) 0.0500(12) 0.0271(9) 0.0055(8) 0.0046(7) -0.0092(8)
C16c 0.0335(10) 0.0375(10) 0.0255(9) 0.0108(8) -0.0021(7) -0.0133(8)
C17c 0.0510(13) 0.0233(9) 0.0463(12) 0.0108(8) 0.0063(10) 0.0031(8)
C18c 0.0609(15) 0.0199(9) 0.0496(13) -0.0051(8) 0.0071(11) -0.0022(9)
C1s 0.0311(19) 0.032(2) 0.040(2) 0.0040(16) 0.0059(16) 0.0083(15)
C2s 0.047(7) 0.019(4) 0.079(6) 0.010(4) 0.011(5) -0.002(4)
C3s 0.033(2) 0.027(2) 0.085(4) 0.013(2) 0.016(2) 0.0090(16)
C4s 0.0505(5) 0.0496(6) 0.0492(6) 0.0038(5) 0.0058(5) 0.0149(5)
C5s 0.043(3) 0.059(3) 0.058(3) -0.004(3) 0.008(2) 0.011(2)
C6s 0.025(4) 0.044(5) 0.042(4) -0.016(4) -0.003(3) 0.006(3)
Cl1s 0.0505(5) 0.0496(6) 0.0492(6) 0.0038(5) 0.0058(5) 0.0149(5)

loop_
_geom_bond_atom_site_label_1
_geom_bond_atom_site_label_2
_geom_bond_distance
_geom_bond_site_symmetry_2
_geom_bond_publ_flag
Fe(1 N(5a 1.999(5) . ?
Fe(1 N(3) 2.1045(14) . ?
Fe(1 N(5b 2.114(5) . ?
Fe(1 N(4) 2.1140(14) . ?
Fe(1 N(1) 2.1193(14) . ?
Fe(1 N(2) 2.1361(15) . ?
N(1) C(a2 1.371(2) . ?
N(1) C(a1 1.377(2) . ?
N(2) C(a3 1.373(2) . ?
N(2) C(a4 1.376(2) . ?
N(3) C(a5 1.372(2) . ?
N(3) C(a6 1.374(2) . ?
N(4) C(a8 1.370(2) . ?
N(4) C(a7 1.371(2) . ?
C(a1 C(m4 1.402(2) . ?
C(a1 C(b1 1.442(2) . ?
C(a2 C(m1 1.412(2) . ?
C(a2 C(b2 1.446(2) . ?
C(a3 C(m1 1.405(2) . ?
C(a3 C(b3 1.450(2) . ?
C(a4 C(m2 1.404(2) . ?
C(a4 C(b4 1.447(2) . ?
C(a5 C(m2 1.408(2) . ?
C(a5 C(b5 1.440(2) . ?
C(a6 C(m3 1.409(2) . ?
C(a6 C(b6 1.445(2) . ?
C(a7 C(m3 1.406(2) . ?
C(a7 C(b7 1.449(2) . ?
C(a8 C(m4 1.403(2) . ?
C(a8 C(b8 1.445(2) . ?
C(b1 C(b2 1.360(2) . ?
C(b1 H(b1 0.9500 . ?
C(b2 H(b2 0.9500 . ?
C(b3 C(b4 1.354(2) . ?
C(b3 H(b3 0.9500 . ?
C(b4 H(b4 0.9500 . ?
C(b5 C(b6 1.361(3) . ?
C(b5 H(b5 0.9500 . ?
C(b6 H(b6 0.9500 . ?
C(b7 C(b8 1.357(2) . ?
C(b7 H(b7 0.9500 . ?
C(b8 H(b8 0.9500 . ?
C(m1 C11 1.494(2) . ?
C(m2 C21 1.501(2) . ?
C(m3 C31 1.498(2) . ?
C(m4 C41 1.500(2) . ?
C11 C16 1.394(2) . ?
C11 C12 1.397(2) . ?
C12 C13 1.393(3) . ?
C12 H12 0.9500 . ?
C13 C14 1.384(3) . ?
C13 H13 0.9500 . ?
C14 C15 1.385(3) . ?
C14 H14 0.9500 . ?
C15 C16 1.394(3) . ?
C15 H15 0.9500 . ?
C16 H16 0.9500 . ?
C21 C22 1.390(3) . ?
C21 C26 1.391(2) . ?
C22 C23 1.393(2) . ?
C22 H22 0.9500 . ?
C23 C24 1.382(3) . ?
C23 H23 0.9500 . ?
C24 C25 1.383(3) . ?
C24 H24 0.9500 . ?
C25 C26 1.393(3) . ?
C25 H25 0.9500 . ?
C26 H26 0.9500 . ?
C31 C36 1.393(2) . ?
C31 C32 1.394(2) . ?
C32 C33 1.390(3) . ?
C32 H32 0.9500 . ?
C33 C34 1.380(3) . ?
C33 H33 0.9500 . ?
C34 C35 1.382(3) . ?
C34 H34 0.9500 . ?
C35 C36 1.395(3) . ?
C35 H35 0.9500 . ?
C36 H36 0.9500 . ?
C41 C46 1.389(2) . ?
C41 C42 1.393(2) . ?
C42 C43 1.396(2) . ?
C42 H42 0.9500 . ?
C43 C44 1.377(3) . ?
C43 H43 0.9500 . ?
C44 C45 1.379(3) . ?
C44 H44 0.9500 . ?
C45 C46 1.397(3) . ?
C45 H45 0.9500 . ?
C46 H46 0.9500 . ?
N(5a C(1a 1.364(5) . ?
N(5a C(3a 1.383(7) . ?
C(1a N(6a 1.383(14) . ?
C(1a C(4a 1.464(6) . ?
N(6a C(2a 1.313(13) . ?
C(2a C(3a 1.361(5) . ?
C(2a H(2a 0.9500 . ?
C(3a H(3a 0.9500 . ?
C(4a H(4a 0.9800 . ?
C(4a H(4b 0.9800 . ?
C(4a H(4c 0.9800 . ?
N(5b C(1b 1.348(6) . ?
N(5b C(3b 1.365(7) . ?
C(1b N(6b 1.372(14) . ?
C(1b C(4b 1.481(7) . ?
N(6b C(2b 1.320(14) . ?
C(2b C(3b 1.359(6) . ?
C(2b H(2b 0.9500 . ?
C(3b H(3b 0.9500 . ?
C(4b H(4d 0.9800 . ?
C(4b H(4e 0.9800 . ?
C(4b H(4f 0.9800 . ?
K(1) O6c 2.7322(14) . ?
K(1) O3c 2.8101(15) . ?
K(1) O5c 2.8204(15) . ?
K(1) O4c 2.8633(15) . ?
K(1) O1c 2.8735(14) . ?
K(1) O2c 2.8878(15) . ?
K(1) N1c 2.9607(16) . ?
K(1) N2c 3.0174(17) . ?
N1c C1c 1.469(3) . ?
N1c C13c 1.475(2) . ?
N1c C7c 1.476(3) . ?
N2c C12c 1.463(3) . ?
N2c C18c 1.472(3) . ?
N2c C6c 1.475(3) . ?
O1c C3c 1.424(2) . ?
O1c C2c 1.427(2) . ?
O2c C4c 1.427(2) . ?
O2c C5c 1.429(2) . ?
O3c C9c 1.414(2) . ?
O3c C8c 1.423(2) . ?
O4c C11c 1.422(2) . ?
O4c C10c 1.432(2) . ?
O5c C14c 1.425(2) . ?
O5c C15c 1.428(2) . ?
O6c C17c 1.413(3) . ?
O6c C16c 1.430(2) . ?
C1c C2c 1.509(3) . ?
C1c H1ca 0.9900 . ?
C1c H1cb 0.9900 . ?
C2c H2ca 0.9900 . ?
C2c H2cb 0.9900 . ?
C3c C4c 1.488(3) . ?
C3c H3ca 0.9900 . ?
C3c H3cb 0.9900 . ?
C4c H4ca 0.9900 . ?
C4c H4cb 0.9900 . ?
C5c C6c 1.502(3) . ?
C5c H5ca 0.9900 . ?
C5c H5cb 0.9900 . ?
C6c H6ca 0.9900 . ?
C6c H6cb 0.9900 . ?
C7c C8c 1.504(3) . ?
C7c H7ca 0.9900 . ?
C7c H7cb 0.9900 . ?
C8c H8ca 0.9900 . ?
C8c H8cb 0.9900 . ?
C9c C10c 1.485(3) . ?
C9c H9ca 0.9900 . ?
C9c H9cb 0.9900 . ?
C10c H10a 0.9900 . ?
C10c H10b 0.9900 . ?
C11c C12c 1.512(3) . ?
C11c H11a 0.9900 . ?
C11c H11b 0.9900 . ?
C12c H12a 0.9900 . ?
C12c H12b 0.9900 . ?
C13c C14c 1.490(3) . ?
C13c H13a 0.9900 . ?
C13c H13b 0.9900 . ?
C14c H14a 0.9900 . ?
C14c H14b 0.9900 . ?
C15c C16c 1.490(3) . ?
C15c H15a 0.9900 . ?
C15c H15b 0.9900 . ?
C16c H16a 0.9900 . ?
C16c H16b 0.9900 . ?
C17c C18c 1.497(3) . ?
C17c H17a 0.9900 . ?
C17c H17b 0.9900 . ?
C18c H18a 0.9900 . ?
C18c H18b 0.9900 . ?
C1s C2s 1.3900 . ?
C1s C6s 1.3900 . ?
C1s Cl1s 1.721(3) . ?
C2s C3s 1.3900 . ?
C3s C4s 1.3900 . ?
C4s C5s 1.3900 . ?
C5s C6s 1.3900 . ?
